data_2013624
loop_
_publ_author_name
'Hartung, Jens'
'Schwarz, Michaela'
'Svoboda, Ingrid'
'Fuess, Hartmut'

_publ_section_title
;
 Uncovering stereochemical relations in a compound with a stereogenic
 N---O axis: methyl
 2-(4-methyl-2-thioxo-2,3-dihydrothiazol-3-yloxy)propanoate
;
_journal_issue 12
_journal_name_full 'Acta Crystallographica Section C'
_journal_page_first o682
_journal_page_last o684
_journal_paper_doi 10.1107/S0108270103024077
_journal_volume 59
_journal_year 2003
_chemical_formula_iupac 'C8 H11 N O3 S2'
_chemical_formula_moiety 'C8 H11 N O3 S2'
_chemical_formula_sum 'C8 H11 N O3 S2'
_chemical_formula_weight 233.30
_chemical_melting_point 343.0(10)
_chemical_name_systematic
;
methyl 2-(4-methyl-2-thioxo-2,3-dihydrothiazol-3-yloxy)propanoate
;
_space_group_IT_number 2
_symmetry_cell_setting triclinic
_symmetry_space_group_name_Hall '-P 1'
_symmetry_space_group_name_H-M 'P -1'
_atom_sites_solution_hydrogens geom
_atom_sites_solution_primary direct
_atom_sites_solution_secondary difmap
_audit_creation_method SHELXL97
_cell_angle_alpha 113.840(10)
_cell_angle_beta 91.180(10)
_cell_angle_gamma 109.040(10)
_cell_formula_units_Z 2
_cell_length_a 7.8020(10)
_cell_length_b 8.6220(10)
_cell_length_c 9.4410(10)
_cell_measurement_reflns_used 25
_cell_measurement_temperature 300(2)
_cell_measurement_theta_max 11.70
_cell_measurement_theta_min 2.39
_cell_volume 540.52(13)
_computing_cell_refinement
;
CAD-4 Express Software
;
_computing_data_collection
;
CAD-4 Express Software (Enraf--Nonius, 1993)
;
_computing_data_reduction
;
CAD-4 Express Software
;
_computing_molecular_graphics
;
ORTEP-3 (Farugia, 1997) and PLATON-2002 (Spek, 2002)
;
_computing_publication_material 'SHELXL97 (Sheldrick, 1997)'
_computing_structure_refinement 'SHELXL97 (Sheldrick, 1997)'
_computing_structure_solution 'SHELXS97 (Sheldrick, 1990)'
_diffrn_ambient_temperature 300(2)
_diffrn_measured_fraction_theta_full 1.00
_diffrn_measured_fraction_theta_max 1.00
_diffrn_measurement_device_type 'Enraf--Nonius CAD-4'
_diffrn_measurement_method \w/2\q
_diffrn_radiation_monochromator graphite
_diffrn_radiation_source 'fine-focus sealed tube'
_diffrn_radiation_type MoK\a
_diffrn_radiation_wavelength 0.71073
_diffrn_reflns_av_R_equivalents 0.020
_diffrn_reflns_av_sigmaI/netI 0.018
_diffrn_reflns_limit_h_max 3
_diffrn_reflns_limit_h_min -9
_diffrn_reflns_limit_k_max 10
_diffrn_reflns_limit_k_min -10
_diffrn_reflns_limit_l_max 11
_diffrn_reflns_limit_l_min -11
_diffrn_reflns_number 3209
_diffrn_reflns_theta_full 26.0
_diffrn_reflns_theta_max 26.0
_diffrn_reflns_theta_min 2.4
_diffrn_standards_decay_% 19.4
_diffrn_standards_interval_time 120
_diffrn_standards_number 3
_exptl_absorpt_coefficient_mu 0.474
_exptl_absorpt_correction_T_max 0.855
_exptl_absorpt_correction_T_min 0.632
_exptl_absorpt_correction_type psi-scan
_exptl_absorpt_process_details
;
(North et al., 1968)
;
_exptl_crystal_colour colourless
_exptl_crystal_density_diffrn 1.433
_exptl_crystal_density_method 'not measured'
_exptl_crystal_description Prism
_exptl_crystal_F_000 244
_exptl_crystal_size_max 0.75
_exptl_crystal_size_mid 0.40
_exptl_crystal_size_min 0.20
_refine_diff_density_max 0.30
_refine_diff_density_min -0.39
_refine_ls_extinction_method none
_refine_ls_goodness_of_fit_ref 1.097
_refine_ls_hydrogen_treatment mixed
_refine_ls_matrix_type full
_refine_ls_number_parameters 147
_refine_ls_number_reflns 2122
_refine_ls_number_restraints 0
_refine_ls_restrained_S_all 1.097
_refine_ls_R_factor_all 0.0407
_refine_ls_R_factor_gt 0.0373
_refine_ls_shift/su_max 0.004
_refine_ls_shift/su_mean 0.000
_refine_ls_structure_factor_coef Fsqd
_refine_ls_weighting_details 'w=1/[\s^2^(Fo^2^)+(0.0632P)^2^+0.1124P] where P=(Fo^2^+2Fc^2^)/3'
_refine_ls_weighting_scheme calc
_refine_ls_wR_factor_gt 0.0987
_refine_ls_wR_factor_ref 0.1026
_reflns_number_gt 1915
_reflns_number_total 2122
_reflns_threshold_expression I>2\(I)
_cod_data_source_file gg1186.cif
_cod_data_source_block I
_cod_depositor_comments
;
The following automatic conversions were performed:
'_symmetry_cell_setting' value 'Triclinic' changed to 'triclinic'
according to '/home/saulius/struct/CIF-dictionaries/cif_core.dic'
dictionary named 'cif_core.dic' version 2.4.1 from 2010-06-29.

Automatic conversion script
Id: cif_fix_enum 1527 2010-12-29 10:47:43Z saulius 

The following automatic conversions were performed:

'_chemical_melting_point' value '342-344 K' was changed to
'343.0(10)' - the average value was taken and precision was
estimated.

Automatic conversion script
Id: cif_fix_values 1646 2011-03-28 12:23:43Z adriana 

The following automatic conversions were performed:

'_chemical_melting_point' value '342-344 K' was changed to
'343.0(10)' - the average value was taken and precision was
estimated.

'_symmetry_cell_setting' value 'Triclinic' changed to
'triclinic' according to
/home/saulius/struct/CIF-dictionaries/cif_core.dic dictionary named
'cif_core.dic' version 2.4.1 from 2010-06-29.

Automatic conversion script
Id: cif_fix_values 1715 2011-07-08 13:25:40Z adriana 
;
_cod_original_sg_symbol_H-M P-1
_cod_database_code 2013624
_cod_database_fobs_code 2013624

loop_
_symmetry_equiv_pos_as_xyz
'x, y, z'
'-x, -y, -z'

loop_
_atom_site_label
_atom_site_fract_x
_atom_site_fract_y
_atom_site_fract_z
_atom_site_U_iso_or_equiv
_atom_site_adp_type
_atom_site_calc_flag
_atom_site_refinement_flags
_atom_site_occupancy
_atom_site_disorder_assembly
_atom_site_disorder_group
_atom_site_type_symbol
S1 0.23226(6) 0.02289(6) 0.23304(5) 0.05018(17) Uani d . 1 . . S
S2 0.51210(6) -0.14822(7) 0.12017(5) 0.05137(17) Uani d . 1 . . S
O1 0.16201(15) -0.41822(15) -0.13339(13) 0.0396(3) Uani d . 1 . . O
O2 0.06735(17) -0.28979(19) -0.33914(15) 0.0533(3) Uani d . 1 . . O
O3 0.32221(18) -0.29529(19) -0.44193(15) 0.0539(3) Uani d . 1 . . O
N3 0.15731(17) -0.26005(17) -0.01458(15) 0.0357(3) Uani d . 1 . . N
C2 0.3036(2) -0.1407(2) 0.10107(18) 0.0384(3) Uani d . 1 . . C
C4 -0.0124(2) -0.2393(2) 0.0044(2) 0.0406(4) Uani d . 1 . . C
C5 0.0078(3) -0.0892(3) 0.1339(2) 0.0495(4) Uani d . 1 . . C
H5 -0.088(3) -0.048(3) 0.163(3) 0.069(7) Uiso d . 1 . . H
C6 -0.1829(2) -0.3765(3) -0.1080(2) 0.0511(4) Uani d . 1 . . C
H6A -0.172(3) -0.395(3) -0.217(3) 0.067(6) Uiso d . 1 . . H
H6B -0.212(4) -0.500(4) -0.112(3) 0.080(8) Uiso d . 1 . . H
H6C -0.288(4) -0.346(4) -0.077(3) 0.080(8) Uiso d . 1 . . H
C7 0.2831(2) -0.3867(2) -0.24121(19) 0.0419(4) Uani d . 1 . . C
H7 0.397(3) -0.291(3) -0.181(2) 0.049(5) Uiso d . 1 . . H
C8 0.2066(2) -0.3204(2) -0.34456(18) 0.0417(4) Uani d . 1 . . C
C9 0.3051(3) -0.5671(3) -0.3312(3) 0.0631(5) Uani d . 1 . . C
H9A 0.3540 -0.6010 -0.2589 0.076 Uiso calc R 1 . . H
H9B 0.3879 -0.5561 -0.4034 0.076 Uiso calc R 1 . . H
H9C 0.1873 -0.6587 -0.3886 0.076 Uiso calc R 1 . . H
C10 0.2784(3) -0.2125(3) -0.5349(2) 0.0637(5) Uani d . 1 . . C
H10A 0.3688 -0.1999 -0.6010 0.076 Uiso calc R 1 . . H
H10B 0.2782 -0.0944 -0.4668 0.076 Uiso calc R 1 . . H
H10C 0.1589 -0.2875 -0.5991 0.076 Uiso calc R 1 . . H

loop_
_atom_site_aniso_label
_atom_site_aniso_U_11
_atom_site_aniso_U_22
_atom_site_aniso_U_33
_atom_site_aniso_U_12
_atom_site_aniso_U_13
_atom_site_aniso_U_23
S1 0.0543(3) 0.0453(3) 0.0424(3) 0.0200(2) 0.0114(2) 0.0095(2)
S2 0.0370(2) 0.0662(3) 0.0442(3) 0.0194(2) 0.00319(18) 0.0173(2)
O1 0.0405(6) 0.0372(5) 0.0389(6) 0.0161(5) 0.0120(5) 0.0127(5)
O2 0.0486(7) 0.0688(8) 0.0510(7) 0.0268(6) 0.0125(6) 0.0297(7)
O3 0.0516(7) 0.0641(8) 0.0422(7) 0.0173(6) 0.0160(6) 0.0223(6)
N3 0.0349(6) 0.0382(6) 0.0341(6) 0.0155(5) 0.0089(5) 0.0141(5)
C2 0.0394(8) 0.0419(8) 0.0344(7) 0.0151(6) 0.0091(6) 0.0170(6)
C4 0.0359(8) 0.0460(8) 0.0473(9) 0.0190(7) 0.0141(7) 0.0239(7)
C5 0.0463(9) 0.0520(10) 0.0555(10) 0.0262(8) 0.0180(8) 0.0217(8)
C6 0.0342(8) 0.0576(11) 0.0590(12) 0.0150(8) 0.0100(8) 0.0243(9)
C7 0.0355(8) 0.0505(9) 0.0352(8) 0.0166(7) 0.0103(6) 0.0134(7)
C8 0.0402(8) 0.0407(8) 0.0327(7) 0.0103(6) 0.0071(6) 0.0086(6)
C9 0.0732(13) 0.0710(13) 0.0565(11) 0.0476(11) 0.0224(10) 0.0214(10)
C10 0.0743(14) 0.0684(13) 0.0411(9) 0.0143(11) 0.0113(9) 0.0260(9)

loop_
_atom_type_symbol
_atom_type_description
_atom_type_scat_dispersion_real
_atom_type_scat_dispersion_imag
_atom_type_scat_source
C C 0.0033 0.0016 'International Tables Vol C Tables 4.2.6.8 and 6.1.1.4'
H H 0.0000 0.0000 'International Tables Vol C Tables 4.2.6.8 and 6.1.1.4'
N N 0.0061 0.0033 'International Tables Vol C Tables 4.2.6.8 and 6.1.1.4'
O O 0.0106 0.0060 'International Tables Vol C Tables 4.2.6.8 and 6.1.1.4'
S S 0.1246 0.1234 'International Tables Vol C Tables 4.2.6.8 and 6.1.1.4'

loop_
_geom_angle_atom_site_label_1
_geom_angle_atom_site_label_2
_geom_angle_atom_site_label_3
_geom_angle
_geom_angle_publ_flag
C2 S1 C5 92.50(8) yes
N3 O1 C7 113.80(10) yes
O1 N3 C2 122.20(10) yes
O1 N3 C4 118.90(10) yes
C2 N3 C4 117.80(10) yes
S1 C2 S2 125.10(10) yes
S1 C2 N3 107.00(10) yes
S2 C2 N3 127.90(10) yes
N3 C4 C5 110.2(2) yes
N3 C4 C6 120.9(2) yes
C5 C4 C6 128.9(2) yes
S1 C5 C4 112.20(10) yes
C4 C5 H5 123.0(14) ?
S1 C5 H5 124.8(14) ?
C4 C6 H6A 111.7(14) ?
C4 C6 H6B 113.0(15) ?
H6A C6 H6B 104(2) ?
C4 C6 H6C 111.0(16) ?
H6A C6 H6C 112(2) ?
H6B C6 H6C 104(2) ?
O1 C7 C9 104.36(15) ?
O1 C7 C8 111.73(13) ?
C9 C7 C8 113.78(15) ?
O1 C7 H7 108.2(12) ?
C9 C7 H7 112.8(12) ?
C8 C7 H7 105.9(12) ?
O2 C8 O3 124.31(16) ?
O2 C8 C7 126.46(15) ?
O3 C8 C7 109.20(14) ?
C7 C9 H9A 109.5 ?
C7 C9 H9B 109.5 ?
H9A C9 H9B 109.5 ?
C7 C9 H9C 109.5 ?
H9A C9 H9C 109.5 ?
H9B C9 H9C 109.5 ?
O3 C10 H10A 109.5 ?
O3 C10 H10B 109.5 ?
H10A C10 H10B 109.5 ?
O3 C10 H10C 109.5 ?
H10A C10 H10C 109.5 ?
H10B C10 H10C 109.5 ?
C8 O3 C10 115.46(15) ?

loop_
_geom_bond_atom_site_label_1
_geom_bond_atom_site_label_2
_geom_bond_site_symmetry_2
_geom_bond_distance
_geom_bond_publ_flag
S1 C2 . 1.724(2) yes
S1 C5 . 1.724(2) yes
S2 C2 . 1.658(2) yes
O1 N3 . 1.385(2) yes
N3 C2 . 1.352(2) yes
N3 C4 . 1.399(2) yes
C4 C5 . 1.332(3) yes
C4 C6 . 1.481(2) yes
O1 C7 . 1.4484(18) ?
O2 C8 . 1.197(2) ?
O3 C8 . 1.332(2) ?
C7 C9 . 1.510(3) ?
C7 C8 . 1.511(2) ?
O3 C10 . 1.432(3) ?
C5 H5 . 0.93(2) ?
C6 H6A . 0.99(3) ?
C6 H6B . 0.99(3) ?
C6 H6C . 0.95(3) ?
C7 H7 . 0.96(2) ?
C9 H9A . 0.9600 ?
C9 H9B . 0.9600 ?
C9 H9C . 0.9600 ?
C10 H10A . 0.9600 ?
C10 H10B . 0.9600 ?
C10 H10C . 0.9600 ?

loop_
_geom_torsion_atom_site_label_1
_geom_torsion_atom_site_label_2
_geom_torsion_atom_site_label_3
_geom_torsion_atom_site_label_4
_geom_torsion
_geom_torsion_publ_flag
N3 C4 C5 S1 -1.0(2) yes
C6 C4 C5 S1 176.9(2) yes
O1 C7 C8 O2 2.4(2) ?
C9 C7 C8 O2 120.2(2) ?
O1 C7 C8 O3 -179.47(13) ?
C9 C7 C8 O3 -61.61(19) ?
S2 C2 N3 O1 4.0(2) yes
S1 C2 N3 O1 -174.20(10) yes
S2 C2 N3 C4 171.70(10) yes
S1 C2 N3 C4 -6.5(2) yes
C5 C4 N3 C2 5.1(2) yes
C6 C4 N3 C2 -173.0(2) yes
C5 C4 N3 O1 173.20(10) yes
C6 C4 N3 O1 -4.9(2) yes
C2 N3 O1 C7 -68.6(2) yes
C4 N3 O1 C7 123.89(14) ?
C9 C7 O1 N3 165.75(14) ?
C8 C7 O1 N3 -70.88(16) ?
O2 C8 O3 C10 5.1(2) ?
C7 C8 O3 C10 -173.09(15) ?
N3 C2 S1 C5 4.70(10) yes
S2 C2 S1 C5 -173.60(10) yes
C4 C5 S1 C2 -2.20(10) yes

loop_
_cod_related_entry_id
_cod_related_entry_database
_cod_related_entry_code
1 ChemSpider 21107460
